data_2212770
loop_
_publ_author_name
'Cai, Hua'
'Guo, Ying'
'Li, Yan'
'Li, Jian-Gang'

_publ_section_title
<i>catena</i>-poly[[<i>trans</i>-bis[3-(1<i>H</i>-imidazol-1-yl)-1-phenylpropan-1-one-\k<i>N</i>]manganese(II)]-di-\m-thiocyanato-\k^2^<i>N</i>:<i>S</i>;\k^2^<i>S</i>:<i>N</i>]
_journal_coeditor_code BH2079
_journal_issue 4
_journal_name_full 'Acta Crystallographica Section E'
_journal_page_first m936
_journal_page_last m938
_journal_paper_doi 10.1107/S1600536807009233
_journal_volume 63
_journal_year 2007
_chemical_formula_iupac '[Mn (N C S)2 (C12 H12 N2 O)2]'
_chemical_formula_moiety 'C26 H24 Mn N6 O2 S2'
_chemical_formula_sum 'C26 H24 Mn N6 O2 S2'
_chemical_formula_weight 571.57
_chemical_name_systematic
;
catena-poly[[trans-bis[3-(1H-imidazol-1-yl)-1-phenylpropan-1-one-
\kN]manganese(II)]-di-\m-thiocyanato-\k^2^N:S,\k^2^S:N]
;
_space_group_IT_number 2
_symmetry_cell_setting triclinic
_symmetry_space_group_name_Hall '-P 1'
_symmetry_space_group_name_H-M 'P -1'
_atom_sites_solution_hydrogens geom
_atom_sites_solution_primary direct
_atom_sites_solution_secondary difmap
_cell_angle_alpha 87.922(2)
_cell_angle_beta 84.784(2)
_cell_angle_gamma 74.730(2)
_cell_formula_units_Z 1
_cell_length_a 5.8006(7)
_cell_length_b 8.7767(11)
_cell_length_c 13.0427(16)
_cell_measurement_reflns_used 1352
_cell_measurement_temperature 293(2)
_cell_measurement_theta_max 25.87
_cell_measurement_theta_min 2.41
_cell_volume 637.86(14)
_computing_cell_refinement SMART
_computing_data_collection 'SMART (Bruker, 1998)'
_computing_data_reduction 'SAINT (Bruker, 1998)'
_computing_molecular_graphics 'DIAMOND (Brandenburg & Berndt, 1999)'
_computing_publication_material 'SHELXTL (Bruker, 1998)'
_computing_structure_refinement 'SHELXL97 (Sheldrick, 1997)'
_computing_structure_solution 'SHELXS97 (Sheldrick, 1997)'
_diffrn_ambient_temperature 293(2)
_diffrn_measured_fraction_theta_full 0.988
_diffrn_measured_fraction_theta_max 0.988
_diffrn_measurement_device_type 'Bruker APEXII CCD area-detector'
_diffrn_measurement_method '\f and \w'
_diffrn_radiation_monochromator graphite
_diffrn_radiation_source 'fine-focus sealed tube'
_diffrn_radiation_type MoK\a
_diffrn_radiation_wavelength 0.71073
_diffrn_reflns_av_R_equivalents 0.0155
_diffrn_reflns_av_sigmaI/netI 0.0292
_diffrn_reflns_limit_h_max 5
_diffrn_reflns_limit_h_min -6
_diffrn_reflns_limit_k_max 10
_diffrn_reflns_limit_k_min -10
_diffrn_reflns_limit_l_max 15
_diffrn_reflns_limit_l_min -14
_diffrn_reflns_number 3455
_diffrn_reflns_theta_full 25.03
_diffrn_reflns_theta_max 25.03
_diffrn_reflns_theta_min 2.41
_diffrn_standards_decay_% 0
_diffrn_standards_interval_count 0
_diffrn_standards_interval_time 0
_diffrn_standards_number 0
_exptl_absorpt_coefficient_mu 0.718
_exptl_absorpt_correction_T_max 0.9061
_exptl_absorpt_correction_T_min 0.8697
_exptl_absorpt_correction_type multi-scan
_exptl_absorpt_process_details '(SADABS; Bruker, 1998)'
_exptl_crystal_colour colourless
_exptl_crystal_density_diffrn 1.488
_exptl_crystal_density_method 'not measured'
_exptl_crystal_description prism
_exptl_crystal_F_000 295
_exptl_crystal_size_max 0.20
_exptl_crystal_size_mid 0.18
_exptl_crystal_size_min 0.14
_refine_diff_density_max 0.247
_refine_diff_density_min -0.199
_refine_ls_extinction_method none
_refine_ls_goodness_of_fit_ref 1.028
_refine_ls_hydrogen_treatment constr
_refine_ls_matrix_type full
_refine_ls_number_parameters 169
_refine_ls_number_reflns 2214
_refine_ls_number_restraints 0
_refine_ls_restrained_S_all 1.028
_refine_ls_R_factor_all 0.0426
_refine_ls_R_factor_gt 0.0312
_refine_ls_shift/su_max 0.000
_refine_ls_shift/su_mean 0.000
_refine_ls_structure_factor_coef Fsqd
_refine_ls_weighting_details 'calc w = 1/[\s^2^(Fo^2^)+(0.0402P)^2^+0.2111P] where P=(Fo^2^+2Fc^2^)/3'
_refine_ls_weighting_scheme calc
_refine_ls_wR_factor_gt 0.0757
_refine_ls_wR_factor_ref 0.0799
_reflns_number_gt 1814
_reflns_number_total 2214
_reflns_threshold_expression I>2\s(I)
_cod_data_source_file bh2079.cif
_cod_data_source_block I
_cod_database_code 2212770
_cod_database_fobs_code 2212770

loop_
_symmetry_equiv_pos_as_xyz
'x, y, z'
'-x, -y, -z'

loop_
_atom_site_type_symbol
_atom_site_label
_atom_site_fract_x
_atom_site_fract_y
_atom_site_fract_z
_atom_site_U_iso_or_equiv
_atom_site_adp_type
_atom_site_calc_flag
_atom_site_refinement_flags
_atom_site_occupancy
Mn Mn1 0.0000 1.0000 0.5000 0.03120(15) Uani d S 1
S S1 0.27620(10) 1.06480(7) 0.32793(4) 0.04064(17) Uani d . 1
O O1 -0.4140(3) 0.3727(3) 0.15991(15) 0.0688(6) Uani d . 1
N N1 0.0267(3) 0.7658(2) 0.43600(13) 0.0327(4) Uani d . 1
N N2 -0.0446(3) 0.57102(19) 0.35275(13) 0.0327(4) Uani d . 1
N N3 0.6767(3) 1.0999(2) 0.41923(15) 0.0393(4) Uani d . 1
C C1 -0.1323(4) 0.7180(2) 0.38815(16) 0.0342(5) Uani d . 1
H H1 -0.2870 0.7793 0.3800 0.041 Uiso calc R 1
C C2 0.2270(4) 0.6401(3) 0.43079(17) 0.0372(5) Uani d . 1
H H2 0.3703 0.6380 0.4583 0.045 Uiso calc R 1
C C3 0.1855(4) 0.5203(3) 0.38002(18) 0.0392(5) Uani d . 1
H H3 0.2924 0.4224 0.3662 0.047 Uiso calc R 1
C C4 -0.1757(4) 0.4829(3) 0.29742(17) 0.0397(5) Uani d . 1
H H4A -0.3366 0.5483 0.2899 0.048 Uiso calc R 1
H H4B -0.1890 0.3899 0.3375 0.048 Uiso calc R 1
C C5 -0.0532(4) 0.4327(3) 0.19200(17) 0.0380(5) Uani d . 1
H H5A -0.0207 0.5236 0.1549 0.046 Uiso calc R 1
H H5B 0.0990 0.3559 0.1996 0.046 Uiso calc R 1
C C6 -0.2056(4) 0.3619(3) 0.13117(17) 0.0381(5) Uani d . 1
C C7 -0.0992(4) 0.2813(3) 0.03227(17) 0.0362(5) Uani d . 1
C C8 0.1421(5) 0.2061(3) 0.01519(19) 0.0486(6) Uani d . 1
H H8 0.2468 0.2110 0.0641 0.058 Uiso calc R 1
C C9 0.2278(5) 0.1233(3) -0.0747(2) 0.0590(7) Uani d . 1
H H9 0.3893 0.0702 -0.0851 0.071 Uiso calc R 1
C C10 0.0767(6) 0.1189(3) -0.1484(2) 0.0559(7) Uani d . 1
H H10 0.1351 0.0624 -0.2084 0.067 Uiso calc R 1
C C11 -0.1623(6) 0.1983(3) -0.1336(2) 0.0568(7) Uani d . 1
H H11 -0.2642 0.1982 -0.1847 0.068 Uiso calc R 1
C C12 -0.2505(5) 0.2778(3) -0.04346(19) 0.0474(6) Uani d . 1
H H12 -0.4127 0.3294 -0.0333 0.057 Uiso calc R 1
C C13 0.5091(4) 1.0870(2) 0.38208(16) 0.0313(5) Uani d . 1

loop_
_atom_site_aniso_label
_atom_site_aniso_U_11
_atom_site_aniso_U_22
_atom_site_aniso_U_33
_atom_site_aniso_U_12
_atom_site_aniso_U_13
_atom_site_aniso_U_23
Mn1 0.0265(3) 0.0285(3) 0.0394(3) -0.00580(18) -0.00751(19) -0.00897(19)
S1 0.0356(3) 0.0517(4) 0.0382(3) -0.0148(3) -0.0102(2) -0.0047(3)
O1 0.0404(11) 0.1060(16) 0.0652(12) -0.0265(10) 0.0052(9) -0.0407(11)
N1 0.0329(10) 0.0315(9) 0.0342(10) -0.0081(8) -0.0035(8) -0.0083(7)
N2 0.0329(10) 0.0321(10) 0.0341(10) -0.0103(8) 0.0003(8) -0.0099(8)
N3 0.0311(10) 0.0399(11) 0.0481(11) -0.0084(8) -0.0102(9) -0.0051(9)
C1 0.0319(12) 0.0329(11) 0.0370(12) -0.0068(9) -0.0010(9) -0.0070(9)
C2 0.0317(12) 0.0373(12) 0.0410(12) -0.0047(10) -0.0039(10) -0.0097(10)
C3 0.0335(12) 0.0328(12) 0.0480(13) -0.0012(10) -0.0031(10) -0.0123(10)
C4 0.0407(13) 0.0415(13) 0.0410(13) -0.0169(10) -0.0004(10) -0.0160(10)
C5 0.0396(13) 0.0411(13) 0.0355(12) -0.0141(10) -0.0009(10) -0.0081(10)
C6 0.0376(14) 0.0385(12) 0.0389(12) -0.0098(10) -0.0042(10) -0.0073(10)
C7 0.0422(13) 0.0351(12) 0.0344(12) -0.0151(10) -0.0039(10) -0.0043(9)
C8 0.0463(15) 0.0561(15) 0.0415(14) -0.0084(12) -0.0050(11) -0.0113(11)
C9 0.0581(18) 0.0602(17) 0.0525(16) -0.0065(14) 0.0066(14) -0.0144(13)
C10 0.083(2) 0.0476(15) 0.0399(14) -0.0246(15) 0.0055(14) -0.0140(12)
C11 0.078(2) 0.0614(17) 0.0407(15) -0.0307(15) -0.0141(14) -0.0092(12)
C12 0.0465(15) 0.0516(15) 0.0478(14) -0.0162(12) -0.0097(12) -0.0090(12)
C13 0.0332(12) 0.0249(10) 0.0331(11) -0.0033(9) -0.0007(10) -0.0032(9)

loop_
_atom_type_symbol
_atom_type_description
_atom_type_scat_dispersion_real
_atom_type_scat_dispersion_imag
_atom_type_scat_source
C C 0.0033 0.0016 'International Tables Vol C Tables 4.2.6.8 and 6.1.1.4'
H H 0.0000 0.0000 'International Tables Vol C Tables 4.2.6.8 and 6.1.1.4'
N N 0.0061 0.0033 'International Tables Vol C Tables 4.2.6.8 and 6.1.1.4'
O O 0.0106 0.0060 'International Tables Vol C Tables 4.2.6.8 and 6.1.1.4'
S S 0.1246 0.1234 'International Tables Vol C Tables 4.2.6.8 and 6.1.1.4'
Mn Mn 0.3368 0.7283 'International Tables Vol C Tables 4.2.6.8 and 6.1.1.4'

loop_
_geom_angle_atom_site_label_1
_geom_angle_atom_site_label_2
_geom_angle_atom_site_label_3
_geom_angle_site_symmetry_1
_geom_angle_site_symmetry_3
_geom_angle
_geom_angle_publ_flag
N3 Mn1 N3 1_455 2_676 180 yes
N3 Mn1 N1 1_455 2_576 90.19(7) ?
N3 Mn1 N1 2_676 2_576 89.81(7) ?
N3 Mn1 N1 1_455 . 89.81(7) yes
N3 Mn1 N1 2_676 . 90.19(7) yes
N1 Mn1 N1 2_576 . 180 yes
N3 Mn1 S1 1_455 . 89.21(5) yes
N3 Mn1 S1 2_676 . 90.79(5) yes
N1 Mn1 S1 2_576 . 90.98(5) yes
N1 Mn1 S1 . . 89.02(5) yes
N3 Mn1 S1 1_455 2_576 90.79(5) ?
N3 Mn1 S1 2_676 2_576 89.21(5) ?
N1 Mn1 S1 2_576 2_576 89.02(5) ?
N1 Mn1 S1 . 2_576 90.98(5) ?
S1 Mn1 S1 . 2_576 180 yes
C13 S1 Mn1 . . 100.17(8) ?
C1 N1 C2 . . 104.72(17) ?
C1 N1 Mn1 . . 129.20(14) ?
C2 N1 Mn1 . . 125.90(14) ?
C1 N2 C3 . . 106.75(18) ?
C1 N2 C4 . . 125.69(19) ?
C3 N2 C4 . . 127.54(18) ?
C13 N3 Mn1 . 1_655 151.30(17) ?
N1 C1 N2 . . 112.06(19) ?
N1 C1 H1 . . 124.0 ?
N2 C1 H1 . . 124.0 ?
C3 C2 N1 . . 110.03(19) ?
C3 C2 H2 . . 125.0 ?
N1 C2 H2 . . 125.0 ?
C2 C3 N2 . . 106.44(18) ?
C2 C3 H3 . . 126.8 ?
N2 C3 H3 . . 126.8 ?
N2 C4 C5 . . 112.10(18) ?
N2 C4 H4A . . 109.2 ?
C5 C4 H4A . . 109.2 ?
N2 C4 H4B . . 109.2 ?
C5 C4 H4B . . 109.2 ?
H4A C4 H4B . . 107.9 ?
C6 C5 C4 . . 111.32(19) ?
C6 C5 H5A . . 109.4 ?
C4 C5 H5A . . 109.4 ?
C6 C5 H5B . . 109.4 ?
C4 C5 H5B . . 109.4 ?
H5A C5 H5B . . 108.0 ?
O1 C6 C7 . . 120.0(2) ?
O1 C6 C5 . . 120.9(2) ?
C7 C6 C5 . . 119.0(2) ?
C8 C7 C12 . . 119.0(2) ?
C8 C7 C6 . . 122.5(2) ?
C12 C7 C6 . . 118.4(2) ?
C7 C8 C9 . . 120.0(2) ?
C7 C8 H8 . . 120.0 ?
C9 C8 H8 . . 120.0 ?
C10 C9 C8 . . 120.4(3) ?
C10 C9 H9 . . 119.8 ?
C8 C9 H9 . . 119.8 ?
C9 C10 C11 . . 119.9(2) ?
C9 C10 H10 . . 120.0 ?
C11 C10 H10 . . 120.0 ?
C12 C11 C10 . . 120.1(2) ?
C12 C11 H11 . . 119.9 ?
C10 C11 H11 . . 119.9 ?
C11 C12 C7 . . 120.4(2) ?
C11 C12 H12 . . 119.8 ?
C7 C12 H12 . . 119.8 ?
N3 C13 S1 . . 178.5(2) ?

loop_
_geom_bond_atom_site_label_1
_geom_bond_atom_site_label_2
_geom_bond_site_symmetry_2
_geom_bond_distance
_geom_bond_publ_flag
Mn1 N3 1_455 2.1958(18) yes
Mn1 N3 2_676 2.1958(18) ?
Mn1 N1 2_576 2.2089(16) .
Mn1 N1 . 2.2089(16) yes
Mn1 S1 . 2.7678(6) yes
Mn1 S1 2_576 2.7678(6) ?
S1 C13 . 1.638(2) ?
O1 C6 . 1.213(3) ?
N1 C1 . 1.320(3) ?
N1 C2 . 1.374(3) ?
N2 C1 . 1.338(3) ?
N2 C3 . 1.367(3) ?
N2 C4 . 1.465(3) ?
N3 C13 . 1.158(3) ?
N3 Mn1 1_655 2.1958(18) ?
C1 H1 . 0.9300 ?
C2 C3 . 1.347(3) ?
C2 H2 . 0.9300 ?
C3 H3 . 0.9300 ?
C4 C5 . 1.514(3) ?
C4 H4A . 0.9700 ?
C4 H4B . 0.9700 ?
C5 C6 . 1.500(3) ?
C5 H5A . 0.9700 ?
C5 H5B . 0.9700 ?
C6 C7 . 1.495(3) ?
C7 C8 . 1.383(3) ?
C7 C12 . 1.386(3) ?
C8 C9 . 1.384(3) ?
C8 H8 . 0.9300 ?
C9 C10 . 1.365(4) ?
C9 H9 . 0.9300 ?
C10 C11 . 1.377(4) ?
C10 H10 . 0.9300 ?
C11 C12 . 1.376(4) ?
C11 H11 . 0.9300 ?
C12 H12 . 0.9300 ?

loop_
_geom_torsion_atom_site_label_1
_geom_torsion_atom_site_label_2
_geom_torsion_atom_site_label_3
_geom_torsion_atom_site_label_4
_geom_torsion_site_symmetry_1
_geom_torsion
_geom_torsion_publ_flag
N3 Mn1 S1 C13 1_455 152.28(9) yes
N3 Mn1 S1 C13 2_676 -27.72(9) ?
N1 Mn1 S1 C13 2_576 62.10(8) yes
N1 Mn1 S1 C13 . -117.90(8) ?
N3 Mn1 N1 C1 1_455 -12.02(19) ?
N3 Mn1 N1 C1 2_676 167.98(19) yes
S1 Mn1 N1 C1 . -101.23(18) ?
S1 Mn1 N1 C1 2_576 78.77(18) yes
N3 Mn1 N1 C2 1_455 162.25(18) yes
N3 Mn1 N1 C2 2_676 -17.75(18) ?
S1 Mn1 N1 C2 . 73.04(17) yes
S1 Mn1 N1 C2 2_576 -106.96(17) ?
C2 N1 C1 N2 . -0.4(2) ?
Mn1 N1 C1 N2 . 174.85(14) ?
C3 N2 C1 N1 . 0.4(3) ?
C4 N2 C1 N1 . 179.22(19) ?
C1 N1 C2 C3 . 0.2(2) ?
Mn1 N1 C2 C3 . -175.19(15) ?
N1 C2 C3 N2 . 0.0(3) ?
C1 N2 C3 C2 . -0.2(3) ?
C4 N2 C3 C2 . -179.0(2) ?
C1 N2 C4 C5 . 121.6(2) ?
C3 N2 C4 C5 . -59.8(3) ?
N2 C4 C5 C6 . -172.45(19) ?
C4 C5 C6 O1 . 11.8(3) ?
C4 C5 C6 C7 . -170.1(2) ?
O1 C6 C7 C8 . -151.8(3) ?
C5 C6 C7 C8 . 30.0(3) ?
O1 C6 C7 C12 . 25.9(3) ?
C5 C6 C7 C12 . -152.3(2) ?
C12 C7 C8 C9 . -2.6(4) ?
C6 C7 C8 C9 . 175.1(2) ?
C7 C8 C9 C10 . 1.9(4) ?
C8 C9 C10 C11 . 0.5(4) ?
C9 C10 C11 C12 . -2.1(4) ?
C10 C11 C12 C7 . 1.3(4) ?
C8 C7 C12 C11 . 1.0(4) ?
C6 C7 C12 C11 . -176.8(2) ?
